data_2000568
loop_
_publ_author_name
'Morooka, M.'
'Ohba, S.'
'Nakashima, M.'
'Tokii, T.'
'Muto, Y.'
'Kato, M.'
'Steward, O. W.'

_publ_section_title
;
 Dimeric nickel(II) carboxylates and a silanecarboxylate:
 [Ni(Me~3~CCOO)~2~(2,5-lutidine)]~2~,
 [Ni(MePh~2~CCOO)~2~(quinoline)]~2~.2CHCl~3~,
 [Ni(Me~2~PhCCOO)~2~(quinoline)]~2~,
 [Ni(Me~3~CCOO)~2~(2-ethylpyridine)]~2~,
 [Ni(Me~3~CCOO)~2~(2-picoline)]~2~ and [Ni(MePh~2~SiCOO)~2~(Ph~3~P)]~2~
;
_journal_issue 10
_journal_name_full 'Acta Crystallographica Section C'
_journal_page_first 1888
_journal_page_last 1894
_journal_paper_doi 10.1107/S0108270192005808
_journal_volume 48
_journal_year 1992
_chemical_formula_moiety 'C34 H54 N2 Ni2 O8'
_chemical_formula_structural '(Ni ((C H3)3 C2 O2)2 (C7 H9 N))2'
_chemical_formula_sum 'C34 H54 N2 Ni2 O8'
_chemical_formula_weight 736.2
_chemical_name_systematic ' tetrakis(\m-2,2-dimethylpropanoato-O,O')di(2-ethylpyridine)dinickel'
_space_group_IT_number 2
_symmetry_cell_setting triclinic
_symmetry_space_group_name_Hall '-P 1'
_symmetry_space_group_name_H-M 'P -1'
_audit_creation_method from_xtal_archive_file_using_CIFIO
_cell_angle_alpha 98.220(10)
_cell_angle_beta 109.030(10)
_cell_angle_gamma 62.520(10)
_cell_formula_units_Z 1
_cell_length_a 10.6160(10)
_cell_length_b 11.0590(10)
_cell_length_c 9.8260(10)
_cell_measurement_reflns_used 38
_cell_measurement_temperature 299
_cell_measurement_theta_max 15
_cell_measurement_theta_min 10
_cell_volume 967.47(19)
_diffrn_ambient_temperature 299.0(10)
_diffrn_measurement_device 'Rigaku AFC-5 four-circle diffractometer'
_diffrn_measurement_method '\q--2\q scan'
_diffrn_radiation_monochromator graphite
_diffrn_radiation_source 'Xray tube'
_diffrn_radiation_type 'Mo K\a'
_diffrn_radiation_wavelength .71073
_diffrn_reflns_av_R_equivalents 0.010
_diffrn_reflns_limit_h_max 13
_diffrn_reflns_limit_h_min -13
_diffrn_reflns_limit_k_max 14
_diffrn_reflns_limit_k_min -14
_diffrn_reflns_limit_l_max 12
_diffrn_reflns_limit_l_min 0
_diffrn_reflns_number 4706
_diffrn_reflns_theta_max 27.49
_diffrn_reflns_theta_min 2.08
_diffrn_standards_decay_% 1.4
_diffrn_standards_interval_count 100
_diffrn_standards_number 5
_exptl_absorpt_coefficient_mu 1.022
_exptl_absorpt_correction_T_max 0.74
_exptl_absorpt_correction_T_min 0.67
_exptl_absorpt_correction_type integration
_exptl_absorpt_process_details 'Gauss numerical integration'
_exptl_crystal_colour 'pale green'
_exptl_crystal_density_diffrn 1.264
_exptl_crystal_density_meas 1.25(2)
_exptl_crystal_density_method 'flotation in KI solution'
_exptl_crystal_description Plate
_exptl_crystal_F_000 392
_exptl_crystal_size_max 0.50
_exptl_crystal_size_mid 0.40
_exptl_crystal_size_min 0.30
_refine_diff_density_max 0.582
_refine_diff_density_min -0.479
_refine_ls_goodness_of_fit_obs 3.624
_refine_ls_hydrogen_treatment refall
_refine_ls_matrix_type atomblock
_refine_ls_number_constraints 0
_refine_ls_number_parameters 317
_refine_ls_number_reflns 3344
_refine_ls_number_restraints 0
_refine_ls_R_factor_obs .042
_refine_ls_shift/esd_max 0.324
_refine_ls_structure_factor_coef F
_refine_ls_weighting_scheme 'calc, w=1/\s'
_refine_ls_wR_factor_obs .037
_reflns_number_observed 3344
_reflns_number_total 4444
_reflns_observed_criterion |F~o~|>3\s(|F~o~|)
_cod_data_source_file as1007.cif
_cod_data_source_block IV
_cod_original_cell_volume 967.5(2)
_cod_original_sg_symbol_Hall -P_1
_cod_database_code 2000568

loop_
_symmetry_equiv_pos_as_xyz
+x,+y,+z
-x,-y,-z

loop_
_atom_site_aniso_label
_atom_site_aniso_U_11
_atom_site_aniso_U_22
_atom_site_aniso_U_33
_atom_site_aniso_U_12
_atom_site_aniso_U_13
_atom_site_aniso_U_23
Ni .0400(2) .0644(3) .0378(2) -.0320(2) .0132(2) -.0070(2)
O11 .0590(10) .081(2) .0450(10) -.0370(10) .0140(10) .0060(10)
O12 .0400(10) .091(2) .0540(10) -.0270(10) .0020(10) .0120(10)
O21 .0600(10) .0670(10) .0590(10) -.0370(10) .0280(10) -.0200(10)
O22 .0630(10) .078(2) .0590(10) -.0490(10) .0240(10) -.0210(10)
N .0410(10) .065(2) .0360(10) -.0320(10) .0100(10) -.0040(10)
C1 .052(2) .079(2) .042(2) -.038(2) .018(2) -.014(2)
C2 .057(2) .097(3) .061(2) -.045(2) .029(2) -.018(2)
C3 .075(3) .129(3) .059(2) -.072(3) .031(2) -.014(2)
C4 .081(3) .098(3) .055(2) -.062(2) .011(2) .011(2)
C5 .054(2) .083(3) .049(2) -.042(2) .011(2) .001(2)
C6 .062(2) .073(3) .087(3) -.026(2) .035(2) -.008(2)
C7 .292(8) .087(4) .210(7) .000(4) .187(6) .012(4)
C11 .050(2) .049(2) .038(2) -.027(2) .0090(10) -.0030(10)
C12 .056(2) .065(2) .047(2) -.028(2) .001(2) .015(2)
C13 .118(4) .082(3) .103(4) -.037(3) .021(3) .033(3)
C14 .185(5) .112(4) .044(3) -.046(4) .005(3) -.002(3)
C15 .070(3) .203(6) .133(4) -.048(3) -.031(3) .103(4)
C21 .049(2) .051(2) .039(2) -.027(2) .0080(10) -.001(2)
C22 .060(2) .057(2) .068(2) -.034(2) .023(2) -.018(2)
C23 .229(6) .266(7) .345(9) -.202(6) .218(7) -.262(7)
C24 .359(9) .132(5) .284(8) -.177(6) .228(7) -.100(5)
C25 .260(7) .142(5) .197(7) -.005(5) -.111(6) -.110(5)

loop_
_atom_site_label
_atom_site_fract_x
_atom_site_fract_y
_atom_site_fract_z
_atom_site_U_iso_or_equiv
_atom_site_thermal_displace_type
_atom_site_calc_flag
_atom_site_calc_attached_atom
_atom_site_refinement_flags
_atom_site_occupancy
Ni .87537(4) .01927(4) 1.02957(4) .0441(3) Uani ? ? ? 1.00000
O11 .7447(2) .1288(2) .8481(2) .058(2) Uani ? ? ? 1.00000
O12 1.0496(2) -.1018(2) 1.1894(2) .064(2) Uani ? ? ? 1.00000
O21 .8903(2) -.1484(2) .9093(2) .058(2) Uani ? ? ? 1.00000
O22 .9037(2) .1797(2) 1.1323(2) .060(2) Uani ? ? ? 1.00000
N .7251(2) .0195(2) 1.1169(2) .045(2) Uani ? ? ? 1.00000
C1 .5933(3) .1228(3) 1.1185(3) .054(3) Uani ? ? ? 1.00000
C2 .4950(3) .1019(4) 1.1664(4) .066(3) Uani ? ? ? 1.00000
C3 .5322(4) -.0209(4) 1.2170(4) .076(4) Uani ? ? ? 1.00000
C4 .6693(4) -.1253(4) 1.2218(4) .070(3) Uani ? ? ? 1.00000
C5 .7622(3) -.1021(3) 1.1688(3) .059(3) Uani ? ? ? 1.00000
C6 .5568(4) .2577(3) 1.0658(4) .073(3) Uani ? ? ? 1.00000
C7 .4582(7) .3741(5) 1.1221(7) .198(7) Uani ? ? ? 1.00000
C11 .8122(3) .1456(3) .7745(3) .045(2) Uani ? ? ? 1.00000
C12 .7250(3) .2234(3) .6318(3) .058(3) Uani ? ? ? 1.00000
C13 .7592(5) .3420(4) .6370(5) .103(4) Uani ? ? ? 1.00000
C14 .7825(6) .1288(4) .5140(4) .130(5) Uani ? ? ? 1.00000
C15 .5619(4) .2707(5) .6003(5) .145(6) Uani ? ? ? 1.00000
C21 .9916(3) -.2094(3) .8520(3) .046(2) Uani ? ? ? 1.00000
C22 .9893(3) -.3285(3) .7540(4) .059(3) Uani ? ? ? 1.00000
C23 1.1163(7) -.3989(6) .7021(8) .236(9) Uani ? ? ? 1.00000
C24 .9674(8) -.4202(5) .8278(8) .206(9) Uani ? ? ? 1.00000
C25 .8530(7) -.2735(6) .6330(7) .295(8) Uani ? ? ? 1.00000
H2 .397(3) .191(2) 1.160(3) .073(9) Uiso d ? ? 1.00000
H3 .471(3) -.045(3) 1.251(3) .090(10) Uiso d ? ? 1.00000
H4 .705(3) -.215(2) 1.255(3) .065(9) Uiso calc C4 ? 1.00000
H5 .860(3) -.176(3) 1.168(3) .074(9) Uiso d ? ? 1.00000
H61 .629(3) .271(3) 1.057(4) .120(10) Uiso d ? ? 1.00000
H62 .506(3) .273(3) .967(3) .110(10) Uiso calc C6 ? 1.00000
H71 .443(4) .371(4) 1.209(4) .17(2) Uiso d ? ? 1.00000
H72 .458(4) .461(3) 1.109(4) .140(10) Uiso calc C7 ? 1.00000
H73 .386(4) .387(4) 1.060(4) .16(2) Uiso calc C7 ? 1.00000
H131 .866(4) .317(4) .650(4) .150(10) Uiso d ? ? 1.00000
H132 .720(3) .391(3) .730(3) .110(10) Uiso d ? ? 1.00000
H133 .698(3) .399(3) .553(3) .110(10) Uiso d ? ? 1.00000
H141 .890(4) .092(3) .547(4) .150(10) Uiso d ? ? 1.00000
H142 .737(4) .198(3) .421(4) .140(10) Uiso d ? ? 1.00000
H143 .741(4) .062(3) .510(4) .140(10) Uiso calc C14 ? 1.00000
H151 .573(3) .165(3) .572(3) .100(10) Uiso d ? ? 1.00000
H152 .541(3) .326(3) .686(3) .110(10) Uiso d ? ? 1.00000
H153 .503(4) .324(3) .527(4) .150(10) Uiso d ? ? 1.00000
H231 1.109(3) -.464(3) .632(3) .120(10) Uiso d ? ? 1.00000
H232 1.145(4) -.343(4) .679(5) .18(2) Uiso calc C23 ? 1.00000
H233 1.187(4) -.439(4) .794(4) .16(2) Uiso calc C23 ? 1.00000
H241 .904(4) -.398(3) .900(4) .150(10) Uiso d ? ? 1.00000
H242 .964(4) -.492(4) .769(4) .16(2) Uiso calc C24 ? 1.00000
H243 1.100(4) -.462(4) .871(4) .17(2) Uiso calc C24 ? 1.00000
H251 .783(3) -.204(3) .622(4) .120(10) Uiso d ? ? 1.00000
H252 .918(5) -.298(5) .555(6) .26(2) Uiso calc C25 ? 1.00000
H253 .831(3) -.345(3) .610(4) .120(10) Uiso calc C25 ? 1.00000

loop_
_geom_angle_atom_site_label_1
_geom_angle_atom_site_label_2
_geom_angle_atom_site_label_3
_geom_angle_site_symmetry_1
_geom_angle_site_symmetry_2
_geom_angle_site_symmetry_3
_geom_angle
_geom_angle_publ_flag
O11 Ni O12 . . . 165.00(10) yes
O11 Ni O21 . . . 87.07(8) yes
O11 Ni O22 . . . 91.80(9) yes
O11 Ni N . . . 102.62(9) yes
O11 Ni Ni . . 2_757 91.38(8) yes
O12 Ni O21 . . . 89.14(8) yes
O12 Ni O22 . . . 88.23(9) yes
O12 Ni N . . . 92.20(10) yes
O12 Ni Ni . . 2_757 73.85(8) yes
O21 Ni O22 . . . 165.40(10) yes
O21 Ni N . . . 94.70(10) yes
O21 Ni Ni . . 2_757 85.56(8) yes
O22 Ni N . . . 99.70(10) yes
O22 Ni Ni . . 2_757 79.93(7) yes
N Ni Ni . . 2_757 166.00(6) yes
Ni O11 C11 . . . 115.1(2) yes
Ni O12 C11 . . 2_757 135.6(2) yes
Ni O21 C21 . . . 121.1(2) yes
Ni O22 C21 . . 2_757 128.2(2) yes
Ni N C1 . . . 127.5(3) no
Ni N C5 . . . 114.0(2) no
C1 N C5 . . . 118.3(3) no
N C1 C2 . . . 120.5(3) no
N C1 C6 . . . 117.5(4) no
C2 C1 C6 . . . 122.0(3) no
C1 C2 C3 . . . 120.9(3) no
C1 C2 H2 . . . 111(2) no
C3 C2 H2 . . . 128(2) no
C2 C3 C4 . . . 119.0(4) no
C2 C3 H3 . . . 127.0(10) no
C4 C3 H3 . . . 114.0(10) no
C3 C4 C5 . . . 118.5(4) no
C3 C4 H4 . . . 125(2) no
C5 C4 H4 . . . 116(2) no
N C5 C4 . . . 122.7(3) no
N C5 H5 . . . 117(2) no
C4 C5 H5 . . . 120(2) no
C1 C6 C7 . . . 117.3(5) no
C1 C6 H61 . . . 118(2) no
C1 C6 H62 . . . 114(2) no
C7 C6 H61 . . . 111(2) no
C7 C6 H62 . . . 100(2) no
H61 C6 H62 . . . 92(3) no
C6 C7 H71 . . . 122(2) no
C6 C7 H72 . . . 116(2) no
C6 C7 H73 . . . 98(3) no
H71 C7 H72 . . . 111(4) no
H71 C7 H73 . . . 110(4) no
H72 C7 H73 . . . 95(4) no
O11 C11 C12 . . . 119.8(3) yes
O11 C11 O12 . . 2_757 123.9(3) yes
C12 C11 O12 . . 2_757 116.3(3) yes
C11 C12 C13 . . . 108.9(3) no
C11 C12 C14 . . . 107.7(2) no
C11 C12 C15 . . . 111.5(4) no
C13 C12 C14 . . . 106.8(4) no
C13 C12 C15 . . . 110.8(3) no
C14 C12 C15 . . . 111.0(3) no
C12 C13 H131 . . . 115(2) no
C12 C13 H132 . . . 96(2) no
C12 C13 H133 . . . 111(2) no
H131 C13 H132 . . . 115(3) no
H131 C13 H133 . . . 109(3) no
H132 C13 H133 . . . 110(2) no
C12 C14 H141 . . . 107(2) no
C12 C14 H142 . . . 104(2) no
C12 C14 H143 . . . 100(2) no
H141 C14 H142 . . . 110(3) no
H141 C14 H143 . . . 116(3) no
H142 C14 H143 . . . 118(3) no
C12 C15 H151 . . . 92(2) no
C12 C15 H152 . . . 103(2) no
C12 C15 H153 . . . 118(3) no
H151 C15 H152 . . . 130(3) no
H151 C15 H153 . . . 109(3) no
H152 C15 H153 . . . 106(3) no
O21 C21 C22 . . . 118.2(3) yes
O21 C21 O22 . . 2_757 125.0(3) yes
C22 C21 O22 . . 2_757 116.8(3) yes
C21 C22 C23 . . . 114.1(4) no
C21 C22 C24 . . . 109.0(4) no
C21 C22 C25 . . . 106.9(3) no
C23 C22 C24 . . . 112.2(4) no
C23 C22 C25 . . . 110.2(5) no
C24 C22 C25 . . . 103.8(5) no
C22 C23 H231 . . . 114(2) no
C22 C23 H232 . . . 113(2) no
C22 C23 H233 . . . 96(3) no
H231 C23 H232 . . . 114(4) no
H231 C23 H233 . . . 113(3) no
H232 C23 H233 . . . 105(4) no
C22 C24 H241 . . . 130(2) no
C22 C24 H242 . . . 110(3) no
C22 C24 H243 . . . 78(2) no
H241 C24 H242 . . . 112(4) no
H241 C24 H243 . . . 121(3) no
H242 C24 H243 . . . 98(3) no
C22 C25 H251 . . . 132(2) no
C22 C25 H252 . . . 92(2) no
C22 C25 H253 . . . 102(2) no
H251 C25 H252 . . . 116(4) no
H251 C25 H253 . . . 113(4) no
H252 C25 H253 . . . 96(4) no

loop_
_geom_bond_atom_site_label_1
_geom_bond_atom_site_label_2
_geom_bond_site_symmetry_1
_geom_bond_site_symmetry_2
_geom_bond_distance
_geom_bond_publ_flag
Ni O11 . . 2.006(2) yes
Ni O12 . . 2.025(2) yes
Ni O21 . . 2.021(2) yes
Ni O22 . . 2.010(2) yes
Ni N . . 2.042(3) yes
Ni Ni . 2_757 2.7227(7) yes
O11 C11 . . 1.253(5) yes
O12 C11 . 2_757 1.252(3) yes
O21 C21 . . 1.242(4) yes
O22 C21 . 2_757 1.256(5) yes
N C1 . . 1.340(3) no
N C5 . . 1.342(5) no
C1 C2 . . 1.392(6) no
C1 C6 . . 1.483(6) no
C2 C3 . . 1.348(6) no
C2 H2 . . 1.05(2) no
C3 C4 . . 1.369(4) no
C3 H3 . . .97(4) no
C4 C5 . . 1.384(6) no
C4 H4 . . .94(3) no
C5 H5 . . .98(2) no
C6 C7 . . 1.411(7) no
C6 H61 . . .87(4) no
C6 H62 . . .94(3) no
C7 H71 . . .93(5) no
C7 H72 . . .99(4) no
C7 H73 . . .77(3) no
C11 C12 . . 1.525(4) yes
C12 C13 . . 1.505(7) no
C12 C14 . . 1.527(5) no
C12 C15 . . 1.493(6) no
C13 H131 . . 1.00(4) no
C13 H132 . . 1.09(3) no
C13 H133 . . .96(3) no
C14 H141 . . .97(3) no
C14 H142 . . 1.10(4) no
C14 H143 . . 1.01(5) no
C15 H151 . . 1.12(3) no
C15 H152 . . .99(3) no
C15 H153 . . .86(3) no
C21 C22 . . 1.521(4) yes
C22 C23 . . 1.432(8) no
C22 C24 . . 1.460(10) no
C22 C25 . . 1.466(6) no
C23 H231 . . .93(3) no
C23 H232 . . .88(6) no
C23 H233 . . .97(3) no
C24 H241 . . 1.06(4) no
C24 H242 . . .92(4) no
C24 H243 . . 1.20(4) no
C25 H251 . . .77(3) no
C25 H252 . . 1.12(6) no
C25 H253 . . .90(4) no

loop_
_geom_contact_atom_site_label_1
_geom_contact_atom_site_label_2
_geom_contact_distance
_geom_contact_site_symmetry_1
_geom_contact_site_symmetry_2
_geom_contact_publ_flag
? ? ? ? ? ?

loop_
_geom_torsion_atom_site_label_1
_geom_torsion_atom_site_label_2
_geom_torsion_atom_site_label_3
_geom_torsion_atom_site_label_4
_geom_torsion_site_symmetry_1
_geom_torsion_site_symmetry_2
_geom_torsion_site_symmetry_3
_geom_torsion_site_symmetry_4
_geom_torsion
_geom_torsion_publ_flag
? ? ? ? ? ? ? ? ? ?
